data_4073145
loop_
_publ_author_name
'Conde, Ana'
'Fandos, Rosa'
'Otero, Antonio'
'Rodr\'iguez, Ana'

_publ_section_title
;
 Water-Soluble Organometallic Complexes of Tantalum:&#x00A0; Can Alkyl and
 Aqua Ligands Coexist in Its Coordination Sphere?
;
_journal_issue 7
_journal_name_full Organometallics
_journal_page_first 1568
_journal_paper_doi 10.1021/om0701165
_journal_volume 26
_journal_year 2007
_chemical_formula_moiety 'C19 H22 F6 N O8 S2 Ta'
_chemical_formula_sum 'C19 H22 F6 N O8 S2 Ta'
_chemical_formula_weight 751.47
_chemical_name_systematic
;
 ?
;
_space_group_IT_number 15
_symmetry_cell_setting monoclinic
_symmetry_space_group_name_Hall '-C 2yc'
_symmetry_space_group_name_H-M 'C 1 2/c 1'
_atom_sites_solution_hydrogens geom
_atom_sites_solution_primary direct
_atom_sites_solution_secondary difmap
_audit_creation_method SHELXL-97
_cell_angle_alpha 90.00
_cell_angle_beta 102.196(2)
_cell_angle_gamma 90.00
_cell_formula_units_Z 4
_cell_length_a 12.6310(5)
_cell_length_b 15.2770(6)
_cell_length_c 13.3770(6)
_cell_measurement_reflns_used 4586
_cell_measurement_temperature 200(2)
_cell_measurement_theta_max 23.95
_cell_measurement_theta_min 2.4
_cell_volume 2523.02(18)
_computing_cell_refinement 'Bruker SAINT'
_computing_data_collection 'Bruker APEX'
_computing_data_reduction 'Bruker SHELXTL'
_computing_molecular_graphics 'Bruker SHELXTL'
_computing_publication_material 'Bruker SHELXTL'
_computing_structure_refinement 'SHELXL-97 (Sheldrick, 1997)'
_computing_structure_solution 'SHELXS-97 (Sheldrick, 1990)'
_diffrn_ambient_temperature 200(2)
_diffrn_measured_fraction_theta_full 0.999
_diffrn_measured_fraction_theta_max 0.999
_diffrn_measurement_device_type 'CCD area detector'
_diffrn_measurement_method 'omega and phi scans'
_diffrn_radiation_monochromator graphite
_diffrn_radiation_source 'fine-focus sealed tube'
_diffrn_radiation_type MoK\a
_diffrn_radiation_wavelength 0.71073
_diffrn_reflns_av_R_equivalents 0.0376
_diffrn_reflns_av_sigmaI/netI 0.0313
_diffrn_reflns_limit_h_max 16
_diffrn_reflns_limit_h_min -16
_diffrn_reflns_limit_k_max 20
_diffrn_reflns_limit_k_min -20
_diffrn_reflns_limit_l_max 17
_diffrn_reflns_limit_l_min -17
_diffrn_reflns_number 14281
_diffrn_reflns_theta_full 28.30
_diffrn_reflns_theta_max 28.30
_diffrn_reflns_theta_min 2.42
_exptl_absorpt_coefficient_mu 4.611
_exptl_absorpt_correction_T_max 0.5010
_exptl_absorpt_correction_T_min 0.2540
_exptl_absorpt_correction_type empirical
_exptl_absorpt_process_details SADABS
_exptl_crystal_colour colorless
_exptl_crystal_density_diffrn 1.978
_exptl_crystal_density_method 'not measured'
_exptl_crystal_description prismatic
_exptl_crystal_F_000 1464
_exptl_crystal_size_max 0.26
_exptl_crystal_size_mid 0.16
_exptl_crystal_size_min 0.15
_refine_diff_density_max 2.134
_refine_diff_density_min -1.129
_refine_diff_density_rms 0.156
_refine_ls_extinction_method none
_refine_ls_goodness_of_fit_ref 1.033
_refine_ls_hydrogen_treatment constr
_refine_ls_matrix_type full
_refine_ls_number_parameters 228
_refine_ls_number_reflns 3139
_refine_ls_number_restraints 128
_refine_ls_restrained_S_all 1.027
_refine_ls_R_factor_all 0.0493
_refine_ls_R_factor_gt 0.0427
_refine_ls_shift/su_max 0.016
_refine_ls_shift/su_mean 0.001
_refine_ls_structure_factor_coef Fsqd
_refine_ls_weighting_details 'calc w=1/[\s^2^(Fo^2^)+(0.0855P)^2^+3.3150P] where P=(Fo^2^+2Fc^2^)/3'
_refine_ls_weighting_scheme calc
_refine_ls_wR_factor_gt 0.1131
_refine_ls_wR_factor_ref 0.1196
_reflns_number_gt 2792
_reflns_number_total 3139
_reflns_threshold_expression >2sigma(I)
_cod_data_source_file om0701165si20070206_050506.cif
_cod_data_source_block 2
_cod_original_sg_symbol_H-M C2/c
_cod_database_code 4073145

loop_
_symmetry_equiv_pos_as_xyz
'x, y, z'
'-x, y, -z+1/2'
'x+1/2, y+1/2, z'
'-x+1/2, y+1/2, -z+1/2'
'-x, -y, -z'
'x, -y, z-1/2'
'-x+1/2, -y+1/2, -z'
'x+1/2, -y+1/2, z-1/2'

loop_
_atom_site_label
_atom_site_type_symbol
_atom_site_fract_x
_atom_site_fract_y
_atom_site_fract_z
_atom_site_U_iso_or_equiv
_atom_site_adp_type
_atom_site_occupancy
_atom_site_symmetry_multiplicity
_atom_site_calc_flag
_atom_site_refinement_flags
_atom_site_disorder_assembly
_atom_site_disorder_group
O2 O 0.3473(3) 0.1725(3) 0.7873(3) 0.0471(9) Uani 1 1 d DU . .
S1 S 0.2969(3) 0.1301(3) 0.8555(3) 0.0511(12) Uiso 0.50 1 d PD A 1
C5 C 0.1679(12) 0.0995(9) 0.7688(11) 0.069(4) Uiso 0.50 1 d PD A 1
O3 O 0.3388(7) 0.0459(6) 0.8860(7) 0.0435(18) Uiso 0.50 1 d PD A 1
O4 O 0.2688(16) 0.1815(11) 0.9330(14) 0.113(5) Uiso 0.50 1 d PD A 1
F1 F 0.1011(8) 0.0582(7) 0.8183(8) 0.080(3) Uiso 0.50 1 d PD A 1
F2 F 0.1112(9) 0.1727(8) 0.7266(8) 0.079(2) Uiso 0.50 1 d PD A 1
F3 F 0.1874(11) 0.0483(8) 0.6927(10) 0.101(3) Uiso 0.50 1 d PD A 1
S1A S 0.3001(5) 0.1079(5) 0.8621(5) 0.0326(15) Uiso 0.25 1 d PD A 2
C5A C 0.1600(10) 0.1324(8) 0.8171(9) 0.050(3) Uiso 0.50 1 d PD A 2
O3A O 0.3227(13) 0.0192(11) 0.8529(13) 0.040(3) Uiso 0.25 1 d PD A 2
O4A O 0.3204(19) 0.1415(15) 0.9669(14) 0.070(5) Uiso 0.25 1 d PD A 2
F1A F 0.1024(7) 0.0794(6) 0.8623(7) 0.062(2) Uiso 0.50 1 d PD A 2
F2A F 0.1366(13) 0.1130(10) 0.7133(10) 0.124(5) Uiso 0.50 1 d PD A 2
F3A F 0.1393(15) 0.2108(9) 0.8369(13) 0.130(6) Uiso 0.50 1 d PD A 2
S1B S 0.2831(6) 0.0911(5) 0.8125(6) 0.0550(14) Uiso 0.25 1 d P A 3
O3B O 0.328(2) 0.082(2) 0.928(2) 0.092(7) Uiso 0.25 1 d P A 3
O4B O 0.257(3) 0.029(2) 0.737(3) 0.107(9) Uiso 0.25 1 d P A 3
Ta1 Ta 0.5000 0.198321(16) 0.7500 0.03598(13) Uani 1 2 d SU . .
N1 N 0.5000 0.0567(4) 0.7500 0.0400(14) Uani 1 2 d SU . .
O1 O 0.4304(3) 0.1637(3) 0.6132(3) 0.0453(9) Uani 1 1 d U . .
C1 C 0.4516(5) 0.0153(4) 0.6643(6) 0.0551(16) Uani 1 1 d U A .
C2 C 0.4483(7) -0.0755(4) 0.6630(8) 0.076(2) Uani 1 1 d U . .
H2 H 0.4118 -0.1067 0.6043 0.091 Uiso 1 1 calc R A .
C3 C 0.5000 -0.1186(6) 0.7500 0.100(6) Uani 1 2 d SU . .
H3 H 0.5000 -0.1807 0.7500 0.121 Uiso 1 2 calc SR . .
C4 C 0.4047(5) 0.0768(5) 0.5798(6) 0.0601(18) Uani 1 1 d U A .
H4A H 0.4348 0.0642 0.5188 0.072 Uiso 1 1 calc R . .
H4B H 0.3251 0.0694 0.5609 0.072 Uiso 1 1 calc R . .
C10 C 0.434(3) 0.3461(13) 0.781(3) 0.071(9) Uani 0.50 1 d PU . 1
C11 C 0.529(3) 0.336(2) 0.840(2) 0.054(9) Uani 0.50 1 d PU . 1
C12 C 0.6094(17) 0.3342(11) 0.7866(16) 0.049(4) Uani 0.50 1 d PU . 1
C13 C 0.333(2) 0.3554(12) 0.827(3) 0.138(13) Uani 0.50 1 d PU B 1
H13A H 0.3211 0.4173 0.8408 0.207 Uiso 0.50 1 calc PR B 1
H13B H 0.3438 0.3225 0.8917 0.207 Uiso 0.50 1 calc PR B 1
H13C H 0.2696 0.3322 0.7795 0.207 Uiso 0.50 1 calc PR B 1
C14 C 0.564(3) 0.3401(15) 0.9621(14) 0.119(11) Uani 0.50 1 d PU C 1
H14A H 0.5917 0.3985 0.9834 0.179 Uiso 0.50 1 calc PR C 1
H14B H 0.6202 0.2963 0.9860 0.179 Uiso 0.50 1 calc PR C 1
H14C H 0.5007 0.3276 0.9918 0.179 Uiso 0.50 1 calc PR C 1
C15 C 0.7269(14) 0.3332(14) 0.821(2) 0.108(8) Uani 0.50 1 d PU D 1
H15A H 0.7608 0.3212 0.7634 0.163 Uiso 0.50 1 calc PR D 1
H15B H 0.7474 0.2875 0.8733 0.163 Uiso 0.50 1 calc PR D 1
H15C H 0.7514 0.3902 0.8511 0.163 Uiso 0.50 1 calc PR D 1
C16 C 0.438(2) 0.3334(12) 0.8188(16) 0.045(4) Uani 0.50 1 d PU . 2
C17 C 0.560(4) 0.341(3) 0.825(4) 0.083(17) Uani 0.50 1 d PU . 2
C18 C 0.408(3) 0.3387(13) 0.9168(18) 0.130(12) Uani 0.50 1 d PU E 2
H18A H 0.4637 0.3109 0.9691 0.195 Uiso 0.50 1 calc PR E 2
H18B H 0.3386 0.3085 0.9130 0.195 Uiso 0.50 1 calc PR E 2
H18C H 0.4002 0.4003 0.9347 0.195 Uiso 0.50 1 calc PR E 2
C19 C 0.646(3) 0.3514(14) 0.912(2) 0.140(14) Uani 0.50 1 d PU F 2
H19A H 0.6486 0.4124 0.9348 0.209 Uiso 0.50 1 calc PR F 2
H19B H 0.7147 0.3362 0.8930 0.209 Uiso 0.50 1 calc PR F 2
H19C H 0.6342 0.3129 0.9669 0.209 Uiso 0.50 1 calc PR F 2

loop_
_atom_site_aniso_label
_atom_site_aniso_U_11
_atom_site_aniso_U_22
_atom_site_aniso_U_33
_atom_site_aniso_U_23
_atom_site_aniso_U_13
_atom_site_aniso_U_12
O2 0.038(2) 0.0381(19) 0.067(3) 0.0001(19) 0.0138(18) 0.0037(17)
Ta1 0.03811(19) 0.02485(17) 0.04281(19) 0.000 0.00367(12) 0.000
N1 0.033(3) 0.024(3) 0.067(4) 0.000 0.020(3) 0.000
O1 0.044(2) 0.038(2) 0.050(2) -0.0054(17) 0.0001(16) 0.0033(17)
C1 0.037(3) 0.036(3) 0.098(5) -0.017(3) 0.026(3) -0.006(2)
C2 0.067(4) 0.035(3) 0.137(7) -0.032(4) 0.046(5) -0.013(3)
C3 0.095(9) 0.020(4) 0.212(17) 0.000 0.089(11) 0.000
C4 0.044(3) 0.057(4) 0.075(4) -0.031(3) 0.004(3) -0.003(3)
C10 0.12(2) 0.019(6) 0.09(2) 0.023(10) 0.08(2) 0.013(8)
C11 0.07(3) 0.033(12) 0.059(11) -0.011(7) 0.014(15) 0.009(13)
C12 0.056(10) 0.036(7) 0.053(9) -0.010(6) 0.007(8) -0.012(7)
C13 0.098(16) 0.036(8) 0.31(4) 0.000(16) 0.10(2) 0.011(9)
C14 0.24(3) 0.062(12) 0.053(9) -0.010(8) 0.031(14) 0.042(17)
C15 0.052(9) 0.074(12) 0.18(2) -0.059(15) -0.017(12) -0.028(9)
C16 0.079(12) 0.018(7) 0.048(9) 0.007(6) 0.036(9) -0.003(6)
C17 0.048(17) 0.036(11) 0.14(4) 0.01(2) -0.048(18) -0.019(13)
C18 0.28(4) 0.047(10) 0.084(13) -0.018(9) 0.088(19) 0.012(16)
C19 0.18(3) 0.061(11) 0.119(18) 0.017(12) -0.103(19) -0.040(15)

loop_
_atom_type_symbol
_atom_type_description
_atom_type_scat_dispersion_real
_atom_type_scat_dispersion_imag
_atom_type_scat_source
C C 0.0033 0.0016 'International Tables Vol C Tables 4.2.6.8 and 6.1.1.4'
H H 0.0000 0.0000 'International Tables Vol C Tables 4.2.6.8 and 6.1.1.4'
N N 0.0061 0.0033 'International Tables Vol C Tables 4.2.6.8 and 6.1.1.4'
O O 0.0106 0.0060 'International Tables Vol C Tables 4.2.6.8 and 6.1.1.4'
F F 0.0171 0.0103 'International Tables Vol C Tables 4.2.6.8 and 6.1.1.4'
S S 0.1246 0.1234 'International Tables Vol C Tables 4.2.6.8 and 6.1.1.4'
Ta Ta -0.7052 6.5227 'International Tables Vol C Tables 4.2.6.8 and 6.1.1.4'

loop_
_geom_angle_atom_site_label_1
_geom_angle_atom_site_label_2
_geom_angle_atom_site_label_3
_geom_angle
_geom_angle_site_symmetry_1
_geom_angle_site_symmetry_3
S1 O2 S1B 31.7(3) . .
S1 O2 S1A 10.2(3) . .
S1B O2 S1A 25.6(3) . .
S1 O2 Ta1 144.1(3) . .
S1B O2 Ta1 137.4(4) . .
S1A O2 Ta1 137.2(3) . .
O2 S1 O4 116.7(8) . .
O2 S1 O3 114.9(5) . .
O4 S1 O3 115.6(8) . .
O2 S1 C5 99.9(5) . .
O4 S1 C5 106.1(10) . .
O3 S1 C5 100.2(6) . .
F1 C5 F3 109.6(12) . .
F1 C5 F2 104.9(11) . .
F3 C5 F2 108.8(12) . .
F1 C5 S1 111.9(10) . .
F3 C5 S1 110.1(11) . .
F2 C5 S1 111.3(10) . .
O3A S1A O4A 115.3(11) . .
O3A S1A O2 115.5(8) . .
O4A S1A O2 111.6(10) . .
O3A S1A C5A 112.3(9) . .
O4A S1A C5A 102.2(11) . .
O2 S1A C5A 97.7(5) . .
F3A C5A F1A 109.1(12) . .
F3A C5A F2A 113.6(12) . .
F1A C5A F2A 107.8(10) . .
F3A C5A S1A 111.2(11) . .
F1A C5A S1A 108.7(8) . .
F2A C5A S1A 106.2(10) . .
O4B S1B O3B 131(2) . .
O4B S1B O2 116.4(14) . .
O3B S1B O2 101.2(12) . .
O1 Ta1 O1 148.2(3) . 2_656
O1 Ta1 O2 85.29(18) . .
O1 Ta1 O2 88.89(17) 2_656 .
O1 Ta1 O2 88.89(17) . 2_656
O1 Ta1 O2 85.29(17) 2_656 2_656
O2 Ta1 O2 158.6(2) . 2_656
O1 Ta1 N1 74.10(13) . .
O1 Ta1 N1 74.10(13) 2_656 .
O2 Ta1 N1 79.31(12) . .
O2 Ta1 N1 79.31(12) 2_656 .
O1 Ta1 C11 134.5(9) . .
O1 Ta1 C11 77.1(9) 2_656 .
O2 Ta1 C11 95.4(7) . .
O2 Ta1 C11 103.3(7) 2_656 .
N1 Ta1 C11 150.8(9) . .
O1 Ta1 C11 77.1(9) . 2_656
O1 Ta1 C11 134.5(9) 2_656 2_656
O2 Ta1 C11 103.3(7) . 2_656
O2 Ta1 C11 95.4(7) 2_656 2_656
N1 Ta1 C11 150.8(9) . 2_656
C11 Ta1 C11 58.4(18) . 2_656
O1 Ta1 C17 132.2(11) . .
O1 Ta1 C17 79.4(10) 2_656 .
O2 Ta1 C17 106.5(14) . .
O2 Ta1 C17 92.6(13) 2_656 .
N1 Ta1 C17 152.8(9) . .
C11 Ta1 C17 11.3(15) . .
C11 Ta1 C17 55.1(7) 2_656 .
O1 Ta1 C17 79.4(10) . 2_656
O1 Ta1 C17 132.2(11) 2_656 2_656
O2 Ta1 C17 92.6(13) . 2_656
O2 Ta1 C17 106.5(14) 2_656 2_656
N1 Ta1 C17 152.8(9) . 2_656
C11 Ta1 C17 55.1(7) . 2_656
C11 Ta1 C17 11.3(15) 2_656 2_656
C17 Ta1 C17 54.4(19) . 2_656
O1 Ta1 C16 118.0(6) . .
O1 Ta1 C16 89.5(6) 2_656 .
O2 Ta1 C16 72.1(5) . .
O2 Ta1 C16 128.3(5) 2_656 .
N1 Ta1 C16 147.3(4) . .
C11 Ta1 C16 26.5(10) . .
C11 Ta1 C16 55.0(9) 2_656 .
C17 Ta1 C16 36.1(12) . .
C17 Ta1 C16 46.4(12) 2_656 .
O1 Ta1 C16 89.5(6) . 2_656
O1 Ta1 C16 118.0(6) 2_656 2_656
O2 Ta1 C16 128.3(5) . 2_656
O2 Ta1 C16 72.1(5) 2_656 2_656
N1 Ta1 C16 147.3(4) . 2_656
C11 Ta1 C16 55.0(9) . 2_656
C11 Ta1 C16 26.5(10) 2_656 2_656
C17 Ta1 C16 46.4(12) . 2_656
C17 Ta1 C16 36.1(12) 2_656 2_656
C16 Ta1 C16 65.4(7) . 2_656
O1 Ta1 C10 107.8(10) . .
O1 Ta1 C10 101.2(9) 2_656 .
O2 Ta1 C10 77.2(6) . .
O2 Ta1 C10 124.1(7) 2_656 .
N1 Ta1 C10 156.2(5) . .
C11 Ta1 C10 30.6(12) . .
C11 Ta1 C10 42.6(10) 2_656 .
C17 Ta1 C10 37.2(11) . .
C17 Ta1 C10 33.9(11) 2_656 .
C16 Ta1 C10 12.6(5) . .
C16 Ta1 C10 55.7(6) 2_656 .
C1 N1 C1 123.6(8) . 2_656
C1 N1 Ta1 118.2(4) . .
C1 N1 Ta1 118.2(4) 2_656 .
C4 O1 Ta1 125.7(4) . .
N1 C1 C2 119.3(8) . .
N1 C1 C4 112.8(5) . .
C2 C1 C4 127.9(7) . .
C1 C2 C3 117.4(8) . .
C2 C3 C2 122.9(9) . 2_656
O1 C4 C1 108.9(5) . .
C12 C10 C11 145(3) 2_656 .
C12 C10 C13 92(4) 2_656 .
C11 C10 C13 120(3) . .
C12 C10 C11 49.5(16) 2_656 2_656
C11 C10 C11 99(2) . 2_656
C13 C10 C11 141(4) . 2_656
C12 C10 C10 88.9(19) 2_656 2_656
C11 C10 C10 61(2) . 2_656
C13 C10 C10 174.7(10) . 2_656
C11 C10 C10 39.5(15) 2_656 2_656
C12 C10 Ta1 79.7(15) 2_656 .
C11 C10 Ta1 72.5(16) . .
C13 C10 Ta1 119.1(13) . .
C11 C10 Ta1 67.2(12) 2_656 .
C10 C10 Ta1 66.2(5) 2_656 .
C10 C11 C12 112(3) . .
C10 C11 C14 130(3) . .
C12 C11 C14 117(3) . .
C10 C11 C10 80(2) . 2_656
C12 C11 C10 32.7(18) . 2_656
C14 C11 C10 149(3) . 2_656
C10 C11 Ta1 76.9(15) . .
C12 C11 Ta1 76.7(15) . .
C14 C11 Ta1 121(2) . .
C10 C11 Ta1 70.2(11) 2_656 .
C10 C12 C11 98(3) 2_656 .
C10 C12 C15 130(3) 2_656 .
C11 C12 C15 131(3) . .
C10 C12 Ta1 77.7(16) 2_656 .
C11 C12 Ta1 71.1(15) . .
C15 C12 Ta1 122.7(13) . .
C18 C16 C17 114(3) . .
C18 C16 C17 164(3) . 2_656
C17 C16 C17 80(2) . 2_656
C18 C16 Ta1 123.7(14) . .
C17 C16 Ta1 71.8(17) . .
C17 C16 Ta1 66.7(12) 2_656 .
C19 C17 C16 130(5) . .
C19 C17 C16 130(4) . 2_656
C16 C17 C16 100(2) . 2_656
C19 C17 Ta1 123(2) . .
C16 C17 Ta1 72.1(14) . .
C16 C17 Ta1 66.9(13) 2_656 .

loop_
_geom_bond_atom_site_label_1
_geom_bond_atom_site_label_2
_geom_bond_distance
_geom_bond_site_symmetry_2
O2 S1 1.379(6) .
O2 S1B 1.560(9) .
O2 S1A 1.607(8) .
O2 Ta1 2.129(4) .
S1 O4 1.405(16) .
S1 O3 1.417(9) .
S1 C5 1.849(17) .
C5 F1 1.336(15) .
C5 F3 1.347(15) .
C5 F2 1.384(15) .
S1A O3A 1.397(17) .
S1A O4A 1.463(19) .
S1A C5A 1.785(14) .
C5A F3A 1.266(14) .
C5A F1A 1.318(13) .
C5A F2A 1.389(15) .
S1B O4B 1.36(4) .
S1B O3B 1.54(3) .
Ta1 O1 1.930(4) .
Ta1 O1 1.930(4) 2_656
Ta1 O2 2.129(4) 2_656
Ta1 N1 2.164(6) .
Ta1 C11 2.42(3) .
Ta1 C11 2.42(3) 2_656
Ta1 C17 2.45(3) .
Ta1 C17 2.45(3) 2_656
Ta1 C16 2.452(19) .
Ta1 C16 2.452(19) 2_656
Ta1 C10 2.47(2) .
N1 C1 1.339(8) .
N1 C1 1.339(8) 2_656
O1 C4 1.416(8) .
C1 C2 1.388(9) .
C1 C4 1.493(11) .
C2 C3 1.376(11) .
C3 C2 1.376(11) 2_656
C10 C12 0.97(4) 2_656
C10 C11 1.29(5) .
C10 C13 1.55(3) .
C10 C11 1.77(4) 2_656
C10 C10 2.00(5) 2_656
C11 C12 1.36(4) .
C11 C14 1.60(4) .
C11 C10 1.77(4) 2_656
C12 C10 0.97(4) 2_656
C12 C15 1.46(3) .
C16 C18 1.45(2) .
C16 C17 1.52(5) .
C16 C17 1.93(5) 2_656
C17 C19 1.42(4) .
C17 C16 1.93(5) 2_656
